data_7244654
loop_
_publ_author_name
'Bazyakina, Natalia L.'
'Moskalev, Mikhail V.'
'Cherkasov, Anton V.'
'Makarov, Valentin M.'
'Fedushkin, Igor L.'

_publ_section_title
;
 Coordination polymers derived from alkali metal complexes of redox-active
 ligands
;
_journal_issue 12
_journal_name_full CrystEngComm
_journal_page_first 2297
_journal_page_last 2304
_journal_paper_doi 10.1039/D1CE01698A
_journal_volume 24
_journal_year 2022
_chemical_absolute_configuration ad
_chemical_formula_moiety 'C46 H48 Li N4'
_chemical_formula_sum 'C46 H48 Li N4'
_chemical_formula_weight 663.82
_space_group_crystal_system orthorhombic
_space_group_IT_number 29
_space_group_name_Hall 'P 2c -2ac'
_space_group_name_H-M_alt 'P c a 21'
_atom_sites_solution_hydrogens geom
_atom_sites_solution_primary dual
_atom_sites_solution_secondary difmap
_audit_creation_method SHELXL-2018/3
_audit_update_record
;
2021-10-14 deposited with the CCDC.	2022-02-17 downloaded from the CCDC.
;
_cell_angle_alpha 90
_cell_angle_beta 90
_cell_angle_gamma 90
_cell_formula_units_Z 8
_cell_length_a 19.7085(8)
_cell_length_b 12.4030(6)
_cell_length_c 32.0285(14)
_cell_measurement_reflns_used 5406
_cell_measurement_temperature 150(2)
_cell_measurement_theta_max 64.1690
_cell_measurement_theta_min 2.7330
_cell_volume 7829.2(6)
_computing_cell_refinement 'CrysAlisPro 1.171.40.67a'
_computing_data_collection 'CrysAlisPro 1.171.40.67a'
_computing_data_reduction 'CrysAlisPro 1.171.40.67a'
_computing_structure_refinement 'SHELXL 2018/3'
_computing_structure_solution 'SHELXT 2018/2'
_diffrn_ambient_temperature 150(2)
_diffrn_measured_fraction_theta_full 1.000
_diffrn_measured_fraction_theta_max 1.000
_diffrn_measurement_device_type 'Rigaku OD SuperNova (CCD)'
_diffrn_measurement_method '\w scans'
_diffrn_radiation_type CuK\a
_diffrn_radiation_wavelength 1.54184
_diffrn_reflns_av_R_equivalents 0.0660
_diffrn_reflns_av_unetI/netI 0.0631
_diffrn_reflns_Laue_measured_fraction_full 1.000
_diffrn_reflns_Laue_measured_fraction_max 1.000
_diffrn_reflns_limit_h_max 20
_diffrn_reflns_limit_h_min -23
_diffrn_reflns_limit_k_max 11
_diffrn_reflns_limit_k_min -14
_diffrn_reflns_limit_l_max 37
_diffrn_reflns_limit_l_min -38
_diffrn_reflns_number 31124
_diffrn_reflns_point_group_measured_fraction_full 0.962
_diffrn_reflns_point_group_measured_fraction_max 0.962
_diffrn_reflns_theta_full 66.600
_diffrn_reflns_theta_max 66.600
_diffrn_reflns_theta_min 2.759
_diffrn_source 'microfocus tube'
_exptl_absorpt_coefficient_mu 0.497
_exptl_absorpt_correction_T_max 1.000
_exptl_absorpt_correction_T_min 0.973
_exptl_absorpt_correction_type multi-scan
_exptl_absorpt_process_details
;
CrysAlisPro 1.171.40.67a. Empirical absorption correction using spherical
harmonics, implemented in SCALE3 ABSPACK scaling algorithm.
;
_exptl_crystal_colour brown
_exptl_crystal_density_diffrn 1.126
_exptl_crystal_description plate
_exptl_crystal_F_000 2840
_exptl_crystal_size_max 0.440
_exptl_crystal_size_mid 0.270
_exptl_crystal_size_min 0.110
_refine_diff_density_max 0.232
_refine_diff_density_min -0.236
_refine_diff_density_rms 0.055
_refine_ls_abs_structure_details
;
 Flack x determined using 3260 quotients [(I+)-(I-)]/[(I+)+(I-)]
 (Parsons, Flack and Wagner, Acta Cryst. B69 (2013) 249-259).
;
_refine_ls_abs_structure_Flack 0.0(3)
_refine_ls_extinction_coef 0.00119(8)
_refine_ls_extinction_expression Fc^*^=kFc[1+0.001xFc^2^\l^3^/sin(2\q)]^-1/4^
_refine_ls_extinction_method 'SHELXL 2018/3'
_refine_ls_goodness_of_fit_ref 1.058
_refine_ls_hydrogen_treatment constr
_refine_ls_matrix_type full
_refine_ls_number_parameters 1058
_refine_ls_number_reflns 13320
_refine_ls_number_restraints 194
_refine_ls_restrained_S_all 1.061
_refine_ls_R_factor_all 0.1121
_refine_ls_R_factor_gt 0.0883
_refine_ls_shift/su_max 0.001
_refine_ls_shift/su_mean 0.000
_refine_ls_structure_factor_coef Fsqd
_refine_ls_weighting_details 'w=1/[\s^2^(Fo^2^)+(0.0487P)^2^+13.8545P] where P=(Fo^2^+2Fc^2^)/3'
_refine_ls_weighting_scheme calc
_refine_ls_wR_factor_gt 0.1957
_refine_ls_wR_factor_ref 0.2116
_reflns_Friedel_coverage 0.887
_reflns_Friedel_fraction_full 0.923
_reflns_Friedel_fraction_max 0.923
_reflns_number_gt 10118
_reflns_number_total 13320
_reflns_threshold_expression 'I > 2\s(I)'
_cod_data_source_file d1ce01698a2.cif
_cod_data_source_block CU-4427
_cod_database_code 7244654
_shelx_shelxl_version_number 2018/3
_shelx_space_group_comment
;
The symmetry employed for this shelxl refinement is uniquely defined
by the following loop, which should always be used as a source of
symmetry information in preference to the above space-group names.
They are only intended as comments.
;
_shelx_estimated_absorpt_t_min 0.811
_shelx_estimated_absorpt_t_max 0.947

loop_
_space_group_symop_operation_xyz
'x, y, z'
'-x, -y, z+1/2'
'x+1/2, -y, z'
'-x+1/2, y, z+1/2'

loop_
_atom_site_label
_atom_site_type_symbol
_atom_site_fract_x
_atom_site_fract_y
_atom_site_fract_z
_atom_site_U_iso_or_equiv
_atom_site_adp_type
_atom_site_occupancy
_atom_site_site_symmetry_order
_atom_site_calc_flag
_atom_site_refinement_flags_posn
_atom_site_refinement_flags_adp
_atom_site_refinement_flags_occupancy
_atom_site_disorder_assembly
_atom_site_disorder_group
Li1 Li 0.6975(7) 0.3916(11) 0.5849(5) 0.055(3) Uani 1 1 d . . . . .
Li2 Li 0.5805(7) 1.0111(10) 0.3461(4) 0.044(3) Uani 1 1 d . . . . .
N1 N 0.7601(3) 0.2646(6) 0.5673(2) 0.0510(17) Uani 1 1 d . . . . .
N2 N 0.7806(3) 0.4559(5) 0.6122(2) 0.0555(18) Uani 1 1 d . . . . .
N3 N 0.6310(3) 0.3414(5) 0.6303(2) 0.0506(16) Uani 1 1 d . . . . .
N4 N 0.4686(4) 0.0673(5) 0.7977(2) 0.0497(16) Uani 1 1 d . . . . .
N5 N 0.6331(12) 0.492(3) 0.5452(6) 0.060(9) Uani 0.46(2) 1 d D U P A 1
N5* N 0.6451(10) 0.494(2) 0.5495(5) 0.046(6) Uani 0.54(2) 1 d D U P A 2
N6 N 0.5769(3) 0.8898(5) 0.3922(2) 0.0509(17) Uani 1 1 d . . . . .
N7 N 0.5769(3) 1.1729(5) 0.36388(19) 0.0446(15) Uani 1 1 d . . . . .
N8 N 0.6738(3) 1.0448(5) 0.32539(18) 0.0420(14) Uani 1 1 d . . . . .
C1 C 0.8161(4) 0.2800(7) 0.5897(2) 0.0466(19) Uani 1 1 d . . . . .
C2 C 0.8283(4) 0.3784(6) 0.6127(2) 0.0460(18) Uani 1 1 d . . . . .
C3 C 0.8968(4) 0.3732(7) 0.6302(2) 0.050(2) Uani 1 1 d . . . . .
C4 C 0.9369(4) 0.4400(7) 0.6545(3) 0.050(2) Uani 1 1 d . . . . .
H4A H 0.920655 0.508391 0.663317 0.061 Uiso 1 1 calc R U . . .
C5 C 1.0020(4) 0.4051(8) 0.6660(3) 0.056(2) Uani 1 1 d . . . . .
H5A H 1.029312 0.452225 0.682215 0.067 Uiso 1 1 calc R U . . .
C6 C 1.0282(4) 0.3070(8) 0.6550(3) 0.057(2) Uani 1 1 d . . . . .
H6A H 1.072274 0.286364 0.663998 0.069 Uiso 1 1 calc R U . . .
C7 C 0.9888(4) 0.2370(7) 0.6301(2) 0.050(2) Uani 1 1 d . . . . .
C8 C 1.0071(4) 0.1302(8) 0.6159(3) 0.061(2) Uani 1 1 d . . . . .
H8A H 1.049752 0.100050 0.623206 0.073 Uiso 1 1 calc R U . . .
C9 C 0.9631(5) 0.0738(8) 0.5922(3) 0.065(2) Uani 1 1 d . . . . .
H9A H 0.976719 0.004892 0.582297 0.078 Uiso 1 1 calc R U . . .
C10 C 0.8983(5) 0.1113(9) 0.5812(3) 0.063(2) Uani 1 1 d . . . . .
H10A H 0.869014 0.067703 0.564779 0.075 Uiso 1 1 calc R U . . .
C11 C 0.8777(4) 0.2103(7) 0.5943(2) 0.0481(19) Uani 1 1 d . . . . .
C12 C 0.9241(4) 0.2704(7) 0.6189(2) 0.049(2) Uani 1 1 d . . . . .
C13 C 0.7610(4) 0.1765(8) 0.5394(3) 0.056(2) Uani 1 1 d . . . . .
C14 C 0.7323(4) 0.0781(8) 0.5507(3) 0.057(2) Uani 1 1 d . . . . .
C15 C 0.7398(5) -0.0104(9) 0.5232(3) 0.066(2) Uani 1 1 d . . . . .
H15A H 0.721942 -0.078524 0.531282 0.080 Uiso 1 1 calc R U . . .
C16 C 0.7724(5) -0.0011(11) 0.4848(3) 0.081(3) Uani 1 1 d . . . . .
H16A H 0.777149 -0.061615 0.466804 0.097 Uiso 1 1 calc R U . . .
C17 C 0.7977(5) 0.0988(11) 0.4735(3) 0.080(3) Uani 1 1 d . . . . .
H17A H 0.818090 0.107711 0.446874 0.096 Uiso 1 1 calc R U . . .
C18 C 0.7939(4) 0.1861(9) 0.5004(3) 0.062(3) Uani 1 1 d . . . . .
C19 C 0.6945(4) 0.0641(7) 0.5913(2) 0.051(2) Uani 1 1 d . . . . .
H19A H 0.714001 0.116532 0.611801 0.061 Uiso 1 1 calc R U . . .
C20 C 0.6992(5) -0.0481(7) 0.6108(3) 0.065(2) Uani 1 1 d . . . . .
H20A H 0.746939 -0.069951 0.612482 0.097 Uiso 1 1 calc R U . . .
H20B H 0.674204 -0.099661 0.593481 0.097 Uiso 1 1 calc R U . . .
H20C H 0.679605 -0.046545 0.638896 0.097 Uiso 1 1 calc R U . . .
C21 C 0.6204(4) 0.0950(8) 0.5843(3) 0.063(2) Uani 1 1 d . . . . .
H21A H 0.618104 0.166302 0.571183 0.095 Uiso 1 1 calc R U . . .
H21B H 0.596616 0.096809 0.611152 0.095 Uiso 1 1 calc R U . . .
H21C H 0.598851 0.041670 0.565999 0.095 Uiso 1 1 calc R U . . .
C22 C 0.8249(4) 0.2941(10) 0.4870(3) 0.075(3) Uani 1 1 d D . . . .
H22A H 0.844808 0.331630 0.511782 0.090 Uiso 0.44(3) 1 calc R U P B 1
H22B H 0.809246 0.347174 0.508438 0.090 Uiso 0.56(3) 1 calc R U P B 2
C23 C 0.8810(15) 0.270(3) 0.4550(10) 0.120(14) Uani 0.44(3) 1 d D U P B 1
H23A H 0.907717 0.335226 0.449984 0.179 Uiso 0.44(3) 1 calc R U P B 1
H23B H 0.860359 0.245922 0.428738 0.179 Uiso 0.44(3) 1 calc R U P B 1
H23C H 0.910639 0.212952 0.465837 0.179 Uiso 0.44(3) 1 calc R U P B 1
C24 C 0.7683(12) 0.363(2) 0.4683(10) 0.089(10) Uani 0.44(3) 1 d D U P B 1
H24A H 0.787093 0.431455 0.458613 0.133 Uiso 0.44(3) 1 calc R U P B 1
H24B H 0.733638 0.376301 0.489572 0.133 Uiso 0.44(3) 1 calc R U P B 1
H24C H 0.747882 0.324348 0.444683 0.133 Uiso 0.44(3) 1 calc R U P B 1
C23* C 0.9025(6) 0.299(2) 0.4887(8) 0.091(8) Uani 0.56(3) 1 d D U P B 2
H23D H 0.917657 0.372180 0.481816 0.136 Uiso 0.56(3) 1 calc R U P B 2
H23E H 0.921535 0.247977 0.468492 0.136 Uiso 0.56(3) 1 calc R U P B 2
H23F H 0.917943 0.280134 0.516831 0.136 Uiso 0.56(3) 1 calc R U P B 2
C24* C 0.7983(11) 0.338(2) 0.4453(6) 0.081(7) Uani 0.56(3) 1 d D U P B 2
H24D H 0.811329 0.414038 0.442456 0.122 Uiso 0.56(3) 1 calc R U P B 2
H24E H 0.748790 0.331923 0.444570 0.122 Uiso 0.56(3) 1 calc R U P B 2
H24F H 0.817942 0.296485 0.422264 0.122 Uiso 0.56(3) 1 calc R U P B 2
C25 C 0.8016(4) 0.5615(7) 0.6263(3) 0.057(2) Uani 1 1 d . . . . .
C26 C 0.8301(5) 0.6327(8) 0.5957(4) 0.070(3) Uani 1 1 d . . . . .
C27 C 0.8496(6) 0.7363(9) 0.6087(5) 0.093(4) Uani 1 1 d . . . . .
H27A H 0.869437 0.784508 0.589094 0.111 Uiso 1 1 calc R U . . .
C28 C 0.8404(6) 0.7688(10) 0.6494(5) 0.087(4) Uani 1 1 d . . . . .
H28A H 0.854799 0.838717 0.657667 0.104 Uiso 1 1 calc R U . . .
C29 C 0.8105(5) 0.7016(9) 0.6785(4) 0.078(3) Uani 1 1 d . . . . .
H29A H 0.802864 0.726337 0.706207 0.094 Uiso 1 1 calc R U . . .
C30 C 0.7915(4) 0.5975(8) 0.6672(3) 0.063(2) Uani 1 1 d . . . . .
C31 C 0.8400(6) 0.5956(10) 0.5513(4) 0.083(3) Uani 1 1 d . . . . .
H31A H 0.814001 0.526928 0.547988 0.100 Uiso 1 1 calc R U . . .
C32 C 0.9157(6) 0.5699(12) 0.5408(4) 0.109(5) Uani 1 1 d . . . . .
H32A H 0.930148 0.505846 0.556391 0.164 Uiso 1 1 calc R U . . .
H32B H 0.944241 0.631337 0.548657 0.164 Uiso 1 1 calc R U . . .
H32C H 0.920293 0.556235 0.510794 0.164 Uiso 1 1 calc R U . . .
C33 C 0.8128(6) 0.6744(10) 0.5185(4) 0.098(4) Uani 1 1 d . . . . .
H33A H 0.763256 0.669212 0.517354 0.147 Uiso 1 1 calc R U . . .
H33B H 0.831921 0.656392 0.491150 0.147 Uiso 1 1 calc R U . . .
H33C H 0.825927 0.748076 0.526113 0.147 Uiso 1 1 calc R U . . .
C34 C 0.7595(5) 0.5216(9) 0.6990(3) 0.071(3) Uani 1 1 d . . . . .
H34A H 0.762404 0.446213 0.688080 0.085 Uiso 1 1 calc R U . . .
C35 C 0.7957(7) 0.5269(12) 0.7413(4) 0.107(4) Uani 1 1 d . . . . .
H35A H 0.844932 0.524658 0.736902 0.160 Uiso 1 1 calc R U . . .
H35B H 0.781932 0.465227 0.758444 0.160 Uiso 1 1 calc R U . . .
H35C H 0.783526 0.594012 0.755544 0.160 Uiso 1 1 calc R U . . .
C36 C 0.6851(5) 0.5508(10) 0.7049(4) 0.090(4) Uani 1 1 d . . . . .
H36A H 0.662773 0.554653 0.677562 0.136 Uiso 1 1 calc R U . . .
H36B H 0.681679 0.620852 0.718842 0.136 Uiso 1 1 calc R U . . .
H36C H 0.662901 0.495584 0.721984 0.136 Uiso 1 1 calc R U . . .
C37 C 0.5634(4) 0.3416(7) 0.6329(2) 0.051(2) Uani 1 1 d . . . . .
H37A H 0.538573 0.379383 0.612101 0.061 Uiso 1 1 calc R U . . .
C38 C 0.5272(4) 0.2898(7) 0.6643(3) 0.0504(19) Uani 1 1 d . . . . .
H38A H 0.479016 0.291964 0.664486 0.060 Uiso 1 1 calc R U . . .
C39 C 0.5622(4) 0.2346(6) 0.6954(2) 0.0415(17) Uani 1 1 d . . . . .
C40 C 0.6332(4) 0.2349(7) 0.6931(2) 0.0475(19) Uani 1 1 d . . . . .
H40A H 0.659444 0.198698 0.713648 0.057 Uiso 1 1 calc R U . . .
C41 C 0.6645(4) 0.2886(7) 0.6605(3) 0.053(2) Uani 1 1 d . . . . .
H41A H 0.712676 0.287947 0.659364 0.064 Uiso 1 1 calc R U . . .
C42 C 0.5258(4) 0.0327(7) 0.7796(3) 0.053(2) Uani 1 1 d . . . . .
H42A H 0.546232 -0.030761 0.790415 0.063 Uiso 1 1 calc R U . . .
C43 C 0.5569(4) 0.0830(6) 0.7465(3) 0.0472(19) Uani 1 1 d . . . . .
H43A H 0.597613 0.054478 0.735068 0.057 Uiso 1 1 calc R U . . .
C44 C 0.5283(4) 0.1757(6) 0.7299(2) 0.0428(17) Uani 1 1 d . . . . .
C45 C 0.4689(4) 0.2120(7) 0.7473(2) 0.0472(19) Uani 1 1 d . . . . .
H45A H 0.447125 0.274479 0.736468 0.057 Uiso 1 1 calc R U . . .
C46 C 0.4408(4) 0.1565(6) 0.7808(2) 0.0491(19) Uani 1 1 d . . . . .
H46A H 0.399739 0.182891 0.792511 0.059 Uiso 1 1 calc R U . . .
C47 C 0.6416(12) 0.595(3) 0.5552(11) 0.065(8) Uani 0.46(2) 1 d D U P A 1
H47A H 0.661107 0.612955 0.581463 0.077 Uiso 0.46(2) 1 calc R U P A 1
C48 C 0.6227(11) 0.678(2) 0.5282(6) 0.044(6) Uani 0.46(2) 1 d D U P A 1
H48A H 0.628653 0.751129 0.535884 0.053 Uiso 0.46(2) 1 calc R U P A 1
C49 C 0.5949(12) 0.6503(12) 0.4896(5) 0.051(10) Uani 0.46(2) 1 d D U P A 1
C50 C 0.5854(11) 0.5420(11) 0.4803(5) 0.048(5) Uani 0.46(2) 1 d D U P A 1
H50A H 0.565012 0.521405 0.454598 0.058 Uiso 0.46(2) 1 calc R U P A 1
C51 C 0.6060(11) 0.4639(15) 0.5087(5) 0.048(5) Uani 0.46(2) 1 d D U P A 1
H51A H 0.600600 0.389759 0.502057 0.058 Uiso 0.46(2) 1 calc R U P A 1
C47* C 0.6201(10) 0.5913(19) 0.5579(9) 0.058(6) Uani 0.54(2) 1 d D U P A 2
H47B H 0.615054 0.608078 0.586720 0.070 Uiso 0.54(2) 1 calc R U P A 2
C48* C 0.6004(11) 0.672(2) 0.5302(5) 0.051(6) Uani 0.54(2) 1 d D U P A 2
H48B H 0.582628 0.738512 0.539793 0.062 Uiso 0.54(2) 1 calc R U P A 2
C49* C 0.6079(11) 0.6500(10) 0.4878(4) 0.037(6) Uani 0.54(2) 1 d D U P A 2
C50* C 0.6330(10) 0.5491(10) 0.4769(4) 0.051(5) Uani 0.54(2) 1 d D U P A 2
H50B H 0.638736 0.529715 0.448438 0.061 Uiso 0.54(2) 1 calc R U P A 2
C51* C 0.6494(10) 0.4775(11) 0.5086(4) 0.048(4) Uani 0.54(2) 1 d D U P A 2
H51B H 0.665600 0.408738 0.500095 0.058 Uiso 0.54(2) 1 calc R U P A 2
C52 C 0.5426(5) 0.7964(7) 0.3913(3) 0.059(2) Uani 1 1 d . . . . .
H52A H 0.512393 0.783885 0.368706 0.070 Uiso 1 1 calc R U . . .
C53 C 0.5489(5) 0.7175(7) 0.4215(2) 0.058(2) Uani 1 1 d . . . . .
H53A H 0.524685 0.651634 0.418760 0.070 Uiso 1 1 calc R U . . .
C54 C 0.5899(5) 0.7343(7) 0.4552(2) 0.050(2) Uani 1 1 d D . . . .
C55 C 0.6252(5) 0.8286(7) 0.4566(3) 0.058(2) Uani 1 1 d . . . . .
H55A H 0.655099 0.843279 0.479124 0.070 Uiso 1 1 calc R U . . .
C56 C 0.6171(5) 0.9027(7) 0.4249(3) 0.058(2) Uani 1 1 d . . . . .
H56A H 0.642310 0.967864 0.426590 0.069 Uiso 1 1 calc R U . . .
C57 C 0.6377(4) 1.2119(6) 0.3562(2) 0.0452(18) Uani 1 1 d . . . . .
C58 C 0.6883(4) 1.1447(6) 0.3359(2) 0.0410(17) Uani 1 1 d . . . . .
C59 C 0.7497(4) 1.2096(7) 0.3300(3) 0.0495(19) Uani 1 1 d . . . . .
C60 C 0.8126(5) 1.1934(7) 0.3125(3) 0.058(2) Uani 1 1 d . . . . .
H60A H 0.824767 1.125132 0.301321 0.070 Uiso 1 1 calc R U . . .
C61 C 0.8586(5) 1.2809(9) 0.3116(4) 0.084(4) Uani 1 1 d . . . . .
H61A H 0.902544 1.268918 0.300302 0.101 Uiso 1 1 calc R U . . .
C62 C 0.8436(6) 1.3796(10) 0.3258(4) 0.098(4) Uani 1 1 d . . . . .
H62A H 0.876159 1.435847 0.323772 0.118 Uiso 1 1 calc R U . . .
C63 C 0.7800(5) 1.4000(9) 0.3435(4) 0.082(3) Uani 1 1 d . . . . .
C64 C 0.7561(7) 1.4985(10) 0.3602(5) 0.107(4) Uani 1 1 d . U . . .
H64A H 0.784329 1.560483 0.359105 0.129 Uiso 1 1 calc R U . . .
C65 C 0.6940(7) 1.5062(10) 0.3777(5) 0.105(4) Uani 1 1 d . U . . .
H65A H 0.680275 1.572649 0.389793 0.126 Uiso 1 1 calc R U . . .
C66 C 0.6484(5) 1.4164(9) 0.3785(4) 0.089(4) Uani 1 1 d . . . . .
H66A H 0.604271 1.424090 0.389971 0.107 Uiso 1 1 calc R U . . .
C67 C 0.6690(4) 1.3190(7) 0.3624(3) 0.056(2) Uani 1 1 d . . . . .
C68 C 0.7350(4) 1.3151(7) 0.3449(3) 0.057(2) Uani 1 1 d . . . . .
C69 C 0.5263(4) 1.2443(7) 0.3794(3) 0.050(2) Uani 1 1 d . . . . .
C70 C 0.5006(4) 1.2310(8) 0.4188(3) 0.060(2) Uani 1 1 d . . . . .
C71 C 0.4513(5) 1.2994(10) 0.4340(4) 0.085(3) Uani 1 1 d . . . . .
H71A H 0.434005 1.288417 0.461310 0.102 Uiso 1 1 calc R U . . .
C72 C 0.4269(7) 1.3825(12) 0.4105(5) 0.110(5) Uani 1 1 d . . . . .
H72A H 0.394596 1.431281 0.421853 0.132 Uiso 1 1 calc R U . . .
C73 C 0.4496(6) 1.3947(10) 0.3704(5) 0.101(4) Uani 1 1 d . . . . .
H73A H 0.430199 1.449551 0.353423 0.121 Uiso 1 1 calc R U . . .
C74 C 0.5011(5) 1.3283(8) 0.3532(3) 0.066(2) Uani 1 1 d . . . . .
C75 C 0.5291(5) 1.1409(8) 0.4466(3) 0.062(2) Uani 1 1 d . . . . .
H75A H 0.541204 1.079333 0.427842 0.075 Uiso 1 1 calc R U . . .
C76 C 0.5949(6) 1.1790(13) 0.4676(4) 0.102(4) Uani 1 1 d . . . . .
H76A H 0.616874 1.117671 0.481424 0.153 Uiso 1 1 calc R U . . .
H76B H 0.584224 1.234414 0.488435 0.153 Uiso 1 1 calc R U . . .
H76C H 0.625501 1.209034 0.446544 0.153 Uiso 1 1 calc R U . . .
C77 C 0.4794(6) 1.0982(11) 0.4790(3) 0.092(4) Uani 1 1 d . . . . .
H77A H 0.495015 1.027812 0.489034 0.139 Uiso 1 1 calc R U . . .
H77B H 0.434424 1.090447 0.466271 0.139 Uiso 1 1 calc R U . . .
H77C H 0.476833 1.148725 0.502413 0.139 Uiso 1 1 calc R U . . .
C78 C 0.5235(5) 1.3433(7) 0.3084(3) 0.074(3) Uani 1 1 d D . . . .
H78A H 0.567757 1.305854 0.303633 0.089 Uiso 0.51(6) 1 calc R U P C 1
H78B H 0.572379 1.321792 0.309322 0.089 Uiso 0.49(6) 1 calc R U P C 2
C79 C 0.5317(14) 1.4650(10) 0.3018(12) 0.080(9) Uani 0.51(6) 1 d D U P C 1
H79A H 0.561023 1.494671 0.323722 0.120 Uiso 0.51(6) 1 calc R U P C 1
H79B H 0.487111 1.499814 0.303129 0.120 Uiso 0.51(6) 1 calc R U P C 1
H79C H 0.552224 1.478363 0.274454 0.120 Uiso 0.51(6) 1 calc R U P C 1
C80 C 0.4687(12) 1.295(2) 0.2801(5) 0.060(8) Uani 0.51(6) 1 d D U P C 1
H80A H 0.458575 1.221304 0.289127 0.089 Uiso 0.51(6) 1 calc R U P C 1
H80B H 0.484879 1.294237 0.251220 0.089 Uiso 0.51(6) 1 calc R U P C 1
H80C H 0.427410 1.339007 0.281968 0.089 Uiso 0.51(6) 1 calc R U P C 1
C79* C 0.5256(19) 1.452(2) 0.2855(14) 0.101(11) Uani 0.49(6) 1 d D U P C 2
H79D H 0.551558 1.444266 0.259596 0.151 Uiso 0.49(6) 1 calc R U P C 2
H79E H 0.547235 1.506066 0.303376 0.151 Uiso 0.49(6) 1 calc R U P C 2
H79F H 0.479200 1.474916 0.278914 0.151 Uiso 0.49(6) 1 calc R U P C 2
C80* C 0.492(3) 1.257(3) 0.2796(8) 0.104(12) Uani 0.49(6) 1 d D U P C 2
H80D H 0.505972 1.185494 0.288875 0.157 Uiso 0.49(6) 1 calc R U P C 2
H80E H 0.507433 1.269264 0.250883 0.157 Uiso 0.49(6) 1 calc R U P C 2
H80F H 0.442373 1.262869 0.280677 0.157 Uiso 0.49(6) 1 calc R U P C 2
C81 C 0.7172(4) 0.9953(6) 0.2960(3) 0.0447(17) Uani 1 1 d . . . . .
C82 C 0.7064(4) 1.0165(7) 0.2524(2) 0.0490(19) Uani 1 1 d . . . . .
C83 C 0.7479(5) 0.9637(10) 0.2240(3) 0.075(3) Uani 1 1 d . . . . .
H83A H 0.742469 0.978004 0.195062 0.090 Uiso 1 1 calc R U . . .
C84 C 0.7965(5) 0.8916(9) 0.2365(4) 0.076(3) Uani 1 1 d . . . . .
H84A H 0.823918 0.856632 0.216232 0.091 Uiso 1 1 calc R U . . .
C85 C 0.8062(5) 0.8691(7) 0.2790(4) 0.068(3) Uani 1 1 d . . . . .
H85A H 0.839548 0.818088 0.287363 0.081 Uiso 1 1 calc R U . . .
C86 C 0.7670(4) 0.9215(7) 0.3089(3) 0.053(2) Uani 1 1 d . . . . .
C87 C 0.6512(4) 1.0931(8) 0.2379(3) 0.055(2) Uani 1 1 d . . . . .
H87A H 0.620277 1.105799 0.262155 0.066 Uiso 1 1 calc R U . . .
C88 C 0.6083(5) 1.0508(9) 0.2026(3) 0.074(3) Uani 1 1 d . . . . .
H88A H 0.595006 0.976183 0.208495 0.111 Uiso 1 1 calc R U . . .
H88B H 0.634446 1.053079 0.176545 0.111 Uiso 1 1 calc R U . . .
H88C H 0.567579 1.095463 0.199656 0.111 Uiso 1 1 calc R U . . .
C89 C 0.6798(5) 1.2035(9) 0.2246(3) 0.075(3) Uani 1 1 d . . . . .
H89A H 0.642189 1.252346 0.217972 0.113 Uiso 1 1 calc R U . . .
H89B H 0.708645 1.194554 0.199987 0.113 Uiso 1 1 calc R U . . .
H89C H 0.706597 1.233934 0.247552 0.113 Uiso 1 1 calc R U . . .
C90 C 0.7794(4) 0.8988(7) 0.3547(3) 0.072(3) Uani 1 1 d D . . . .
H90A H 0.746193 0.945087 0.370033 0.086 Uiso 0.68(10) 1 calc R U P D 1
H90B H 0.755413 0.954711 0.371635 0.086 Uiso 0.32(10) 1 calc R U P D 2
C91 C 0.765(3) 0.7836(14) 0.3693(14) 0.128(12) Uani 0.68(10) 1 d D U P D 1
H91A H 0.805670 0.739248 0.365354 0.193 Uiso 0.68(10) 1 calc R U P D 1
H91B H 0.727515 0.753337 0.352944 0.193 Uiso 0.68(10) 1 calc R U P D 1
H91C H 0.752635 0.784360 0.398915 0.193 Uiso 0.68(10) 1 calc R U P D 1
C92 C 0.8496(10) 0.937(4) 0.3689(11) 0.084(8) Uani 0.68(10) 1 d D U P D 1
H92A H 0.859104 1.008184 0.356831 0.126 Uiso 0.68(10) 1 calc R U P D 1
H92B H 0.884138 0.885657 0.359649 0.126 Uiso 0.68(10) 1 calc R U P D 1
H92C H 0.850467 0.942331 0.399469 0.126 Uiso 0.68(10) 1 calc R U P D 1
C91* C 0.745(3) 0.789(2) 0.362(2) 0.074(17) Uani 0.32(10) 1 d D U P D 2
H91D H 0.696667 0.794895 0.355351 0.111 Uiso 0.32(10) 1 calc R U P D 2
H91E H 0.750427 0.768583 0.391385 0.111 Uiso 0.32(10) 1 calc R U P D 2
H91F H 0.766178 0.734803 0.344146 0.111 Uiso 0.32(10) 1 calc R U P D 2
C92* C 0.8541(11) 0.895(6) 0.368(2) 0.069(14) Uani 0.32(10) 1 d D U P D 2
H92D H 0.875036 0.965637 0.363215 0.103 Uiso 0.32(10) 1 calc R U P D 2
H92E H 0.878023 0.840152 0.351733 0.103 Uiso 0.32(10) 1 calc R U P D 2
H92F H 0.856903 0.877104 0.397808 0.103 Uiso 0.32(10) 1 calc R U P D 2

loop_
_atom_site_aniso_label
_atom_site_aniso_U_11
_atom_site_aniso_U_22
_atom_site_aniso_U_33
_atom_site_aniso_U_23
_atom_site_aniso_U_13
_atom_site_aniso_U_12
Li1 0.052(8) 0.050(8) 0.063(9) 0.018(7) -0.003(7) -0.001(7)
Li2 0.057(8) 0.038(7) 0.036(6) -0.003(5) 0.007(6) -0.001(6)
N1 0.040(4) 0.075(5) 0.037(3) 0.007(3) -0.004(3) -0.002(3)
N2 0.047(4) 0.050(4) 0.069(5) 0.015(4) 0.001(3) -0.001(3)
N3 0.045(4) 0.055(4) 0.052(4) 0.013(3) -0.001(3) -0.003(3)
N4 0.055(4) 0.051(4) 0.044(4) 0.009(3) -0.005(3) -0.013(3)
N5 0.065(13) 0.059(13) 0.055(13) 0.012(9) -0.015(9) 0.009(10)
N5* 0.048(8) 0.055(11) 0.036(8) 0.000(7) 0.001(7) -0.002(7)
N6 0.055(4) 0.047(4) 0.051(4) 0.008(3) 0.005(3) -0.001(3)
N7 0.041(3) 0.055(4) 0.038(3) -0.002(3) -0.001(3) 0.005(3)
N8 0.043(3) 0.049(4) 0.034(3) 0.001(3) 0.003(3) 0.000(3)
C1 0.040(4) 0.064(5) 0.036(4) 0.013(4) -0.004(3) -0.005(4)
C2 0.046(4) 0.052(5) 0.040(4) 0.019(4) 0.002(3) -0.001(4)
C3 0.047(4) 0.069(6) 0.032(4) 0.011(4) 0.000(3) -0.006(4)
C4 0.043(4) 0.055(5) 0.053(5) 0.010(4) 0.000(4) -0.011(4)
C5 0.053(5) 0.068(6) 0.046(5) 0.008(4) -0.010(4) -0.008(4)
C6 0.046(5) 0.085(7) 0.042(5) 0.015(4) -0.001(4) -0.002(5)
C7 0.039(4) 0.076(6) 0.035(4) 0.011(4) -0.005(3) 0.000(4)
C8 0.042(5) 0.087(7) 0.053(5) -0.007(5) -0.001(4) 0.010(4)
C9 0.056(5) 0.079(7) 0.061(6) -0.009(5) -0.001(5) 0.005(5)
C10 0.051(5) 0.084(7) 0.053(5) -0.007(5) -0.008(4) 0.000(5)
C11 0.037(4) 0.074(6) 0.034(4) 0.011(4) -0.004(3) 0.001(4)
C12 0.040(4) 0.071(6) 0.037(4) 0.006(4) 0.002(3) -0.001(4)
C13 0.037(4) 0.090(7) 0.042(4) 0.005(4) -0.003(4) -0.013(4)
C14 0.042(4) 0.087(7) 0.042(5) 0.002(4) -0.002(4) 0.003(4)
C15 0.053(5) 0.084(7) 0.062(6) -0.014(5) -0.006(5) -0.003(5)
C16 0.061(6) 0.122(10) 0.059(6) -0.031(6) 0.006(5) -0.011(6)
C17 0.052(6) 0.144(11) 0.044(5) -0.022(6) 0.000(4) -0.012(7)
C18 0.048(5) 0.104(8) 0.034(4) -0.003(5) 0.006(4) -0.018(5)
C19 0.047(4) 0.072(6) 0.035(4) -0.004(4) -0.003(3) -0.006(4)
C20 0.074(6) 0.071(6) 0.050(5) 0.011(4) -0.016(5) 0.002(5)
C21 0.057(5) 0.081(6) 0.052(5) 0.013(5) 0.009(4) -0.001(5)
C22 0.068(6) 0.120(9) 0.038(5) -0.006(5) 0.013(4) -0.026(6)
C23 0.10(2) 0.14(2) 0.12(2) -0.002(19) 0.040(18) 0.004(18)
C24 0.11(2) 0.079(16) 0.079(17) -0.006(13) 0.007(15) 0.007(15)
C23* 0.057(10) 0.125(16) 0.090(15) 0.020(12) -0.008(10) -0.047(11)
C24* 0.070(12) 0.099(15) 0.075(13) 0.028(11) -0.018(10) -0.017(11)
C25 0.045(5) 0.043(5) 0.084(7) 0.012(4) -0.015(4) 0.000(4)
C26 0.057(5) 0.059(6) 0.095(8) 0.023(5) 0.007(5) -0.001(5)
C27 0.070(7) 0.055(6) 0.153(13) 0.038(7) 0.000(8) -0.006(5)
C28 0.064(7) 0.066(7) 0.130(11) -0.006(7) -0.007(7) 0.004(6)
C29 0.063(6) 0.067(7) 0.104(9) -0.007(6) -0.014(6) 0.009(5)
C30 0.050(5) 0.061(6) 0.076(7) 0.004(5) -0.006(5) 0.008(4)
C31 0.078(7) 0.082(8) 0.090(8) 0.031(6) 0.014(6) -0.011(6)
C32 0.086(8) 0.143(12) 0.098(9) 0.054(9) 0.005(7) 0.021(8)
C33 0.071(7) 0.107(9) 0.117(10) 0.044(8) -0.023(7) -0.017(7)
C34 0.061(6) 0.083(7) 0.068(6) 0.001(5) -0.008(5) 0.007(5)
C35 0.094(9) 0.144(12) 0.082(8) 0.030(8) -0.022(7) 0.005(9)
C36 0.063(6) 0.107(9) 0.102(9) 0.004(7) 0.009(6) 0.000(6)
C37 0.047(4) 0.063(5) 0.042(4) 0.028(4) -0.006(4) 0.001(4)
C38 0.040(4) 0.060(5) 0.051(5) 0.010(4) 0.006(4) 0.005(4)
C39 0.044(4) 0.041(4) 0.039(4) 0.009(3) 0.005(3) 0.003(3)
C40 0.040(4) 0.061(5) 0.041(4) 0.016(4) -0.001(3) 0.000(4)
C41 0.037(4) 0.068(5) 0.055(5) 0.021(4) 0.001(4) 0.002(4)
C42 0.054(5) 0.051(5) 0.054(5) 0.010(4) -0.001(4) -0.013(4)
C43 0.042(4) 0.051(5) 0.049(5) 0.010(4) -0.003(4) -0.001(4)
C44 0.040(4) 0.053(5) 0.035(4) 0.004(3) -0.003(3) -0.009(3)
C45 0.045(4) 0.051(5) 0.046(4) 0.006(3) -0.004(4) -0.002(4)
C46 0.049(4) 0.055(5) 0.044(4) 0.005(4) 0.001(4) -0.004(4)
C47 0.061(12) 0.071(13) 0.062(13) 0.011(10) -0.007(10) 0.005(10)
C48 0.048(11) 0.049(10) 0.035(9) 0.008(8) -0.009(7) 0.009(9)
C49 0.045(12) 0.062(14) 0.046(14) 0.005(10) 0.004(9) 0.013(9)
C50 0.058(11) 0.044(9) 0.042(8) -0.014(7) -0.007(8) 0.012(8)
C51 0.056(11) 0.052(9) 0.037(8) 0.002(7) -0.003(8) 0.009(8)
C47* 0.070(12) 0.059(10) 0.045(9) -0.005(8) -0.002(9) -0.006(9)
C48* 0.058(11) 0.051(9) 0.046(9) -0.007(7) -0.001(8) 0.001(9)
C49* 0.040(9) 0.042(10) 0.031(9) -0.006(7) 0.009(7) -0.013(7)
C50* 0.073(11) 0.045(8) 0.034(7) 0.005(6) -0.001(7) 0.002(8)
C51* 0.060(10) 0.038(7) 0.047(8) -0.004(6) -0.011(7) -0.002(7)
C52 0.064(6) 0.062(6) 0.049(5) 0.011(4) -0.006(4) -0.008(5)
C53 0.088(7) 0.050(5) 0.036(4) 0.013(4) -0.007(4) -0.012(5)
C54 0.064(5) 0.049(5) 0.039(4) -0.005(3) 0.003(4) 0.000(4)
C55 0.064(6) 0.051(5) 0.059(5) 0.010(4) -0.011(4) -0.004(4)
C56 0.056(5) 0.058(5) 0.058(5) 0.019(4) -0.008(4) -0.010(4)
C57 0.045(4) 0.056(5) 0.035(4) -0.009(3) -0.010(3) 0.009(4)
C58 0.042(4) 0.051(4) 0.030(4) -0.004(3) -0.003(3) 0.005(3)
C59 0.044(4) 0.055(5) 0.049(5) -0.013(4) -0.007(4) -0.007(4)
C60 0.056(5) 0.066(5) 0.053(5) -0.025(4) 0.004(4) -0.014(4)
C61 0.055(6) 0.090(7) 0.107(9) -0.050(7) 0.024(6) -0.030(5)
C62 0.064(7) 0.090(8) 0.140(12) -0.055(8) 0.004(7) -0.022(6)
C63 0.060(6) 0.073(6) 0.115(9) -0.053(7) -0.005(6) -0.016(5)
C64 0.093(8) 0.078(6) 0.151(10) -0.051(7) 0.017(8) -0.015(6)
C65 0.096(8) 0.069(6) 0.150(10) -0.055(7) 0.010(8) -0.010(6)
C66 0.056(6) 0.075(7) 0.137(11) -0.055(7) 0.002(6) 0.005(5)
C67 0.052(5) 0.048(5) 0.068(6) -0.026(4) 0.000(4) 0.004(4)
C68 0.053(5) 0.054(5) 0.064(6) -0.019(4) -0.008(4) 0.000(4)
C69 0.041(4) 0.055(5) 0.055(5) -0.007(4) -0.008(4) 0.007(4)
C70 0.047(5) 0.080(6) 0.053(5) -0.023(5) 0.006(4) 0.006(4)
C71 0.068(7) 0.100(9) 0.086(8) -0.034(7) 0.000(6) 0.025(6)
C72 0.101(10) 0.129(11) 0.099(10) -0.004(9) 0.035(8) 0.065(9)
C73 0.081(8) 0.080(8) 0.140(12) 0.020(8) 0.005(8) 0.051(7)
C74 0.048(5) 0.074(6) 0.076(7) 0.005(5) 0.004(5) 0.009(5)
C75 0.058(5) 0.089(7) 0.040(5) -0.015(4) 0.000(4) 0.011(5)
C76 0.079(8) 0.169(13) 0.057(7) -0.021(7) -0.009(6) 0.004(8)
C77 0.083(8) 0.137(11) 0.057(6) 0.007(7) 0.013(6) 0.008(8)
C78 0.067(6) 0.067(6) 0.088(8) 0.036(5) 0.016(6) 0.014(5)
C79 0.079(10) 0.080(10) 0.081(10) 0.015(6) 0.006(7) 0.001(6)
C80 0.064(9) 0.060(10) 0.055(9) 0.019(6) 0.005(6) 0.001(6)
C79* 0.103(13) 0.099(13) 0.099(13) 0.005(7) 0.001(7) -0.005(7)
C80* 0.106(13) 0.104(13) 0.103(13) 0.007(7) 0.002(7) -0.001(7)
C81 0.047(4) 0.037(4) 0.050(4) -0.004(3) 0.001(4) -0.003(3)
C82 0.049(5) 0.060(5) 0.038(4) -0.008(4) 0.006(4) -0.011(4)
C83 0.047(5) 0.122(9) 0.056(6) -0.037(6) 0.015(5) -0.016(6)
C84 0.057(6) 0.090(7) 0.082(8) -0.050(6) 0.015(5) -0.004(5)
C85 0.048(5) 0.054(5) 0.101(8) -0.007(5) 0.013(5) 0.002(4)
C86 0.051(5) 0.048(5) 0.060(5) 0.001(4) 0.007(4) 0.001(4)
C87 0.048(5) 0.076(6) 0.042(4) 0.012(4) -0.001(4) -0.009(4)
C88 0.065(6) 0.099(8) 0.057(6) 0.016(5) -0.013(5) -0.030(6)
C89 0.064(6) 0.087(7) 0.075(7) 0.024(6) -0.004(5) -0.005(6)
C90 0.063(6) 0.075(6) 0.077(7) 0.026(5) 0.013(5) 0.021(5)
C91 0.12(2) 0.106(16) 0.16(2) 0.089(15) -0.001(18) 0.020(14)
C92 0.074(12) 0.106(19) 0.072(12) -0.003(14) -0.012(10) 0.027(11)
C91* 0.06(2) 0.09(2) 0.07(2) 0.044(17) 0.010(16) 0.035(16)
C92* 0.07(2) 0.09(2) 0.049(18) 0.006(19) -0.005(15) 0.031(17)

loop_
_atom_type_symbol
_atom_type_description
_atom_type_scat_dispersion_real
_atom_type_scat_dispersion_imag
_atom_type_scat_source
C C 0.0181 0.0091 'International Tables Vol C Tables 4.2.6.8 and 6.1.1.4'
H H 0.0000 0.0000 'International Tables Vol C Tables 4.2.6.8 and 6.1.1.4'
Li Li 0.0008 0.0003 'International Tables Vol C Tables 4.2.6.8 and 6.1.1.4'
N N 0.0311 0.0180 'International Tables Vol C Tables 4.2.6.8 and 6.1.1.4'

loop_
_geom_angle_atom_site_label_1
_geom_angle_atom_site_label_2
_geom_angle_atom_site_label_3
_geom_angle
_geom_angle_site_symmetry_1
_geom_angle_site_symmetry_3
_geom_angle_publ_flag
N5* Li1 N2 114.5(9) . . ?
N5* Li1 N3 105.4(8) . . ?
N2 Li1 N3 109.3(8) . . ?
N5* Li1 N1 129.6(9) . . ?
N2 Li1 N1 86.3(6) . . ?
N3 Li1 N1 110.0(7) . . ?
N2 Li1 N5 119.8(10) . . ?
N3 Li1 N5 102.4(9) . . ?
N1 Li1 N5 128.2(10) . . ?
N5* Li1 C1 143.4(9) . . ?
N2 Li1 C1 58.6(4) . . ?
N3 Li1 C1 110.7(6) . . ?
N1 Li1 C1 28.3(3) . . ?
N5 Li1 C1 145.2(9) . . ?
N5* Li1 C2 135.5(9) . . ?
N2 Li1 C2 28.1(3) . . ?
N3 Li1 C2 110.7(6) . . ?
N1 Li1 C2 58.9(4) . . ?
N5 Li1 C2 140.5(9) . . ?
C1 Li1 C2 30.7(3) . . ?
N8 Li2 N4 106.2(6) . 2_664 ?
N8 Li2 N7 85.5(5) . . ?
N4 Li2 N7 129.8(7) 2_664 . ?
N8 Li2 N6 114.4(7) . . ?
N4 Li2 N6 100.0(6) 2_664 . ?
N7 Li2 N6 119.6(6) . . ?
N8 Li2 C58 27.4(3) . . ?
N4 Li2 C58 124.2(6) 2_664 . ?
N7 Li2 C58 58.2(4) . . ?
N6 Li2 C58 123.1(6) . . ?
N8 Li2 C57 58.2(4) . . ?
N4 Li2 C57 134.7(6) 2_664 . ?
N7 Li2 C57 27.4(3) . . ?
N6 Li2 C57 125.3(6) . . ?
C58 Li2 C57 30.8(3) . . ?
C1 N1 C13 116.3(7) . . ?
C1 N1 Li1 103.7(7) . . ?
C13 N1 Li1 139.9(7) . . ?
C2 N2 C25 116.4(7) . . ?
C2 N2 Li1 106.8(7) . . ?
C25 N2 Li1 136.4(7) . . ?
C37 N3 C41 116.6(7) . . ?
C37 N3 Li1 132.9(7) . . ?
C41 N3 Li1 110.1(6) . . ?
C42 N4 C46 115.7(7) . . ?
C42 N4 Li2 124.5(7) . 2_665 ?
C46 N4 Li2 119.7(7) . 2_665 ?
C47 N5 C51 121(3) . . ?
C47 N5 Li1 109.5(17) . . ?
C51 N5 Li1 127(2) . . ?
C51* N5* C47* 111(3) . . ?
C51* N5* Li1 115.4(17) . . ?
C47* N5* Li1 130.9(15) . . ?
C56 N6 C52 115.1(7) . . ?
C56 N6 Li2 116.5(7) . . ?
C52 N6 Li2 128.2(7) . . ?
C57 N7 C69 118.3(7) . . ?
C57 N7 Li2 105.8(6) . . ?
C69 N7 Li2 135.8(7) . . ?
C58 N8 C81 116.7(6) . . ?
C58 N8 Li2 108.1(6) . . ?
C81 N8 Li2 133.4(6) . . ?
N1 C1 C2 122.3(8) . . ?
N1 C1 C11 129.9(8) . . ?
C2 C1 C11 107.6(7) . . ?
N1 C1 Li1 47.9(5) . . ?
C2 C1 Li1 75.1(6) . . ?
C11 C1 Li1 174.7(6) . . ?
N2 C2 C1 118.8(7) . . ?
N2 C2 C3 132.9(8) . . ?
C1 C2 C3 108.2(7) . . ?
N2 C2 Li1 45.1(5) . . ?
C1 C2 Li1 74.2(6) . . ?
C3 C2 Li1 176.4(7) . . ?
C4 C3 C12 117.4(8) . . ?
C4 C3 C2 135.8(8) . . ?
C12 C3 C2 106.8(7) . . ?
C3 C4 C5 119.0(9) . . ?
C3 C4 H4A 120.5 . . ?
C5 C4 H4A 120.5 . . ?
C6 C5 C4 123.6(9) . . ?
C6 C5 H5A 118.2 . . ?
C4 C5 H5A 118.2 . . ?
C5 C6 C7 118.9(8) . . ?
C5 C6 H6A 120.5 . . ?
C7 C6 H6A 120.5 . . ?
C12 C7 C6 118.0(8) . . ?
C12 C7 C8 114.8(8) . . ?
C6 C7 C8 127.2(8) . . ?
C9 C8 C7 119.5(8) . . ?
C9 C8 H8A 120.2 . . ?
C7 C8 H8A 120.2 . . ?
C8 C9 C10 123.6(9) . . ?
C8 C9 H9A 118.2 . . ?
C10 C9 H9A 118.2 . . ?
C11 C10 C9 119.6(9) . . ?
C11 C10 H10A 120.2 . . ?
C9 C10 H10A 120.2 . . ?
C10 C11 C12 117.0(7) . . ?
C10 C11 C1 137.2(8) . . ?
C12 C11 C1 105.9(7) . . ?
C7 C12 C11 125.4(8) . . ?
C7 C12 C3 123.0(8) . . ?
C11 C12 C3 111.5(7) . . ?
C14 C13 C18 119.4(9) . . ?
C14 C13 N1 120.6(7) . . ?
C18 C13 N1 119.9(8) . . ?
C13 C14 C15 118.5(8) . . ?
C13 C14 C19 121.7(8) . . ?
C15 C14 C19 119.8(9) . . ?
C16 C15 C14 122.2(10) . . ?
C16 C15 H15A 118.9 . . ?
C14 C15 H15A 118.9 . . ?
C17 C16 C15 118.0(10) . . ?
C17 C16 H16A 121.0 . . ?
C15 C16 H16A 121.0 . . ?
C16 C17 C18 121.3(9) . . ?
C16 C17 H17A 119.4 . . ?
C18 C17 H17A 119.4 . . ?
C17 C18 C13 120.5(10) . . ?
C17 C18 C22 119.1(8) . . ?
C13 C18 C22 120.4(9) . . ?
C14 C19 C21 108.4(7) . . ?
C14 C19 C20 115.3(8) . . ?
C21 C19 C20 110.3(7) . . ?
C14 C19 H19A 107.5 . . ?
C21 C19 H19A 107.5 . . ?
C20 C19 H19A 107.5 . . ?
C19 C20 H20A 109.5 . . ?
C19 C20 H20B 109.5 . . ?
H20A C20 H20B 109.5 . . ?
C19 C20 H20C 109.5 . . ?
H20A C20 H20C 109.5 . . ?
H20B C20 H20C 109.5 . . ?
C19 C21 H21A 109.5 . . ?
C19 C21 H21B 109.5 . . ?
H21A C21 H21B 109.5 . . ?
C19 C21 H21C 109.5 . . ?
H21A C21 H21C 109.5 . . ?
H21B C21 H21C 109.5 . . ?
C24 C22 C18 107.8(14) . . ?
C23* C22 C18 115.0(11) . . ?
C23* C22 C24* 111.0(10) . . ?
C18 C22 C24* 114.7(10) . . ?
C24 C22 C23 111.9(12) . . ?
C18 C22 C23 107.6(16) . . ?
C24 C22 H22A 109.8 . . ?
C18 C22 H22A 109.8 . . ?
C23 C22 H22A 109.8 . . ?
C23* C22 H22B 105.0 . . ?
C18 C22 H22B 105.0 . . ?
C24* C22 H22B 105.0 . . ?
C22 C23 H23A 109.5 . . ?
C22 C23 H23B 109.5 . . ?
H23A C23 H23B 109.5 . . ?
C22 C23 H23C 109.5 . . ?
H23A C23 H23C 109.5 . . ?
H23B C23 H23C 109.5 . . ?
C22 C24 H24A 109.5 . . ?
C22 C24 H24B 109.5 . . ?
H24A C24 H24B 109.5 . . ?
C22 C24 H24C 109.5 . . ?
H24A C24 H24C 109.5 . . ?
H24B C24 H24C 109.5 . . ?
C22 C23* H23D 109.5 . . ?
C22 C23* H23E 109.5 . . ?
H23D C23* H23E 109.5 . . ?
C22 C23* H23F 109.5 . . ?
H23D C23* H23F 109.5 . . ?
H23E C23* H23F 109.5 . . ?
C22 C24* H24D 109.5 . . ?
C22 C24* H24E 109.5 . . ?
H24D C24* H24E 109.5 . . ?
C22 C24* H24F 109.5 . . ?
H24D C24* H24F 109.5 . . ?
H24E C24* H24F 109.5 . . ?
C30 C25 C26 119.9(9) . . ?
C30 C25 N2 122.7(8) . . ?
C26 C25 N2 117.3(9) . . ?
C27 C26 C25 118.1(11) . . ?
C27 C26 C31 121.4(10) . . ?
C25 C26 C31 120.5(9) . . ?
C28 C27 C26 120.7(11) . . ?
C28 C27 H27A 119.6 . . ?
C26 C27 H27A 119.6 . . ?
C27 C28 C29 121.2(11) . . ?
C27 C28 H28A 119.4 . . ?
C29 C28 H28A 119.4 . . ?
C28 C29 C30 119.9(12) . . ?
C28 C29 H29A 120.1 . . ?
C30 C29 H29A 120.1 . . ?
C29 C30 C25 120.2(10) . . ?
C29 C30 C34 120.7(10) . . ?
C25 C30 C34 119.2(9) . . ?
C26 C31 C33 114.0(11) . . ?
C26 C31 C32 112.8(11) . . ?
C33 C31 C32 108.5(9) . . ?
C26 C31 H31A 107.0 . . ?
C33 C31 H31A 107.0 . . ?
C32 C31 H31A 107.0 . . ?
C31 C32 H32A 109.5 . . ?
C31 C32 H32B 109.5 . . ?
H32A C32 H32B 109.5 . . ?
C31 C32 H32C 109.5 . . ?
H32A C32 H32C 109.5 . . ?
H32B C32 H32C 109.5 . . ?
C31 C33 H33A 109.5 . . ?
C31 C33 H33B 109.5 . . ?
H33A C33 H33B 109.5 . . ?
C31 C33 H33C 109.5 . . ?
H33A C33 H33C 109.5 . . ?
H33B C33 H33C 109.5 . . ?
C36 C34 C30 109.6(9) . . ?
C36 C34 C35 109.2(10) . . ?
C30 C34 C35 111.8(9) . . ?
C36 C34 H34A 108.7 . . ?
C30 C34 H34A 108.7 . . ?
C35 C34 H34A 108.7 . . ?
C34 C35 H35A 109.5 . . ?
C34 C35 H35B 109.5 . . ?
H35A C35 H35B 109.5 . . ?
C34 C35 H35C 109.5 . . ?
H35A C35 H35C 109.5 . . ?
H35B C35 H35C 109.5 . . ?
C34 C36 H36A 109.5 . . ?
C34 C36 H36B 109.5 . . ?
H36A C36 H36B 109.5 . . ?
C34 C36 H36C 109.5 . . ?
H36A C36 H36C 109.5 . . ?
H36B C36 H36C 109.5 . . ?
N3 C37 C38 123.8(7) . . ?
N3 C37 H37A 118.1 . . ?
C38 C37 H37A 118.1 . . ?
C37 C38 C39 119.4(7) . . ?
C37 C38 H38A 120.3 . . ?
C39 C38 H38A 120.3 . . ?
C38 C39 C40 117.1(7) . . ?
C38 C39 C44 123.5(7) . . ?
C40 C39 C44 119.4(7) . . ?
C41 C40 C39 119.1(7) . . ?
C41 C40 H40A 120.4 . . ?
C39 C40 H40A 120.4 . . ?
N3 C41 C40 124.0(7) . . ?
N3 C41 H41A 118.0 . . ?
C40 C41 H41A 118.0 . . ?
N4 C42 C43 124.4(8) . . ?
N4 C42 H42A 117.8 . . ?
C43 C42 H42A 117.8 . . ?
C42 C43 C44 119.3(8) . . ?
C42 C43 H43A 120.4 . . ?
C44 C43 H43A 120.4 . . ?
C45 C44 C43 117.7(7) . . ?
C45 C44 C39 121.6(7) . . ?
C43 C44 C39 120.7(7) . . ?
C44 C45 C46 119.3(8) . . ?
C44 C45 H45A 120.4 . . ?
C46 C45 H45A 120.4 . . ?
N4 C46 C45 123.7(8) . . ?
N4 C46 H46A 118.2 . . ?
C45 C46 H46A 118.2 . . ?
N5 C47 C48 122(4) . . ?
N5 C47 H47A 119.2 . . ?
C48 C47 H47A 119.2 . . ?
C47 C48 C49 118(3) . . ?
C47 C48 H48A 120.8 . . ?
C49 C48 H48A 120.8 . . ?
C50 C49 C48 118.7(16) . . ?
C50 C49 C54 119.8(12) . . ?
C48 C49 C54 120.1(15) . . ?
C51 C50 C49 119.5(14) . . ?
C51 C50 H50A 120.2 . . ?
C49 C50 H50A 120.2 . . ?
N5 C51 C50 121(2) . . ?
N5 C51 H51A 119.7 . . ?
C50 C51 H51A 119.7 . . ?
N5* C47* C48* 129(3) . . ?
N5* C47* H47B 115.7 . . ?
C48* C47* H47B 115.7 . . ?
C47* C48* C49* 117(2) . . ?
C47* C48* H48B 121.5 . . ?
C49* C48* H48B 121.5 . . ?
C50* C49* C48* 117.2(14) . . ?
C50* C49* C54 122.1(10) . . ?
C48* C49* C54 120.8(14) . . ?
C51* C50* C49* 118.4(12) . . ?
C51* C50* H50B 120.8 . . ?
C49* C50* H50B 120.8 . . ?
N5* C51* C50* 127.4(18) . . ?
N5* C51* H51B 116.3 . . ?
C50* C51* H51B 116.3 . . ?
N6 C52 C53 123.5(8) . . ?
N6 C52 H52A 118.3 . . ?
C53 C52 H52A 118.3 . . ?
C54 C53 C52 119.9(8) . . ?
C54 C53 H53A 120.0 . . ?
C52 C53 H53A 120.0 . . ?
C55 C54 C53 117.3(8) . . ?
C55 C54 C49* 116.8(10) . . ?
C53 C54 C49* 125.2(9) . . ?
C55 C54 C49 122.2(10) . . ?
C53 C54 C49 120.5(10) . . ?
C54 C55 C56 119.4(9) . . ?
C54 C55 H55A 120.3 . . ?
C56 C55 H55A 120.3 . . ?
N6 C56 C55 124.8(8) . . ?
N6 C56 H56A 117.6 . . ?
C55 C56 H56A 117.6 . . ?
N7 C57 C58 119.8(7) . . ?
N7 C57 C67 133.3(7) . . ?
C58 C57 C67 106.8(7) . . ?
N7 C57 Li2 46.8(5) . . ?
C58 C57 Li2 73.1(5) . . ?
C67 C57 Li2 178.8(7) . . ?
N8 C58 C57 120.4(7) . . ?
N8 C58 C59 131.6(7) . . ?
C57 C58 C59 108.0(7) . . ?
N8 C58 Li2 44.5(5) . . ?
C57 C58 Li2 76.1(5) . . ?
C59 C58 Li2 175.7(6) . . ?
C60 C59 C68 117.0(8) . . ?
C60 C59 C58 135.8(7) . . ?
C68 C59 C58 107.1(7) . . ?
C59 C60 C61 118.3(8) . . ?
C59 C60 H60A 120.8 . . ?
C61 C60 H60A 120.8 . . ?
C62 C61 C60 123.5(10) . . ?
C62 C61 H61A 118.2 . . ?
C60 C61 H61A 118.2 . . ?
C61 C62 C63 120.1(10) . . ?
C61 C62 H62A 120.0 . . ?
C63 C62 H62A 120.0 . . ?
C68 C63 C62 116.8(9) . . ?
C68 C63 C64 115.7(10) . . ?
C62 C63 C64 127.5(10) . . ?
C65 C64 C63 121.4(11) . . ?
C65 C64 H64A 119.3 . . ?
C63 C64 H64A 119.3 . . ?
C64 C65 C66 121.4(10) . . ?
C64 C65 H65A 119.3 . . ?
C66 C65 H65A 119.3 . . ?
C67 C66 C65 119.5(10) . . ?
C67 C66 H66A 120.2 . . ?
C65 C66 H66A 120.2 . . ?
C66 C67 C68 116.7(9) . . ?
C66 C67 C57 135.8(9) . . ?
C68 C67 C57 107.4(7) . . ?
C63 C68 C67 125.3(8) . . ?
C63 C68 C59 124.2(8) . . ?
C67 C68 C59 110.5(8) . . ?
C70 C69 N7 120.4(8) . . ?
C70 C69 C74 120.1(8) . . ?
N7 C69 C74 119.5(8) . . ?
C69 C70 C71 120.8(10) . . ?
C69 C70 C75 119.1(8) . . ?
C71 C70 C75 120.1(9) . . ?
C72 C71 C70 121.3(12) . . ?
C72 C71 H71A 119.3 . . ?
C70 C71 H71A 119.3 . . ?
C71 C72 C73 119.0(10) . . ?
C71 C72 H72A 120.5 . . ?
C73 C72 H72A 120.5 . . ?
C72 C73 C74 122.2(11) . . ?
C72 C73 H73A 118.9 . . ?
C74 C73 H73A 118.9 . . ?
C73 C74 C69 116.5(10) . . ?
C73 C74 C78 120.3(10) . . ?
C69 C74 C78 123.1(8) . . ?
C77 C75 C70 114.4(8) . . ?
C77 C75 C76 110.5(8) . . ?
C70 C75 C76 109.9(9) . . ?
C77 C75 H75A 107.2 . . ?
C70 C75 H75A 107.2 . . ?
C76 C75 H75A 107.2 . . ?
C75 C76 H76A 109.5 . . ?
C75 C76 H76B 109.5 . . ?
H76A C76 H76B 109.5 . . ?
C75 C76 H76C 109.5 . . ?
H76A C76 H76C 109.5 . . ?
H76B C76 H76C 109.5 . . ?
C75 C77 H77A 109.5 . . ?
C75 C77 H77B 109.5 . . ?
H77A C77 H77B 109.5 . . ?
C75 C77 H77C 109.5 . . ?
H77A C77 H77C 109.5 . . ?
H77B C77 H77C 109.5 . . ?
C74 C78 C80 107.9(10) . . ?
C74 C78 C79 106.4(16) . . ?
C80 C78 C79 112.1(11) . . ?
C74 C78 C79* 124.7(19) . . ?
C74 C78 C80* 111.5(13) . . ?
C79* C78 C80* 109.3(12) . . ?
C74 C78 H78A 110.1 . . ?
C80 C78 H78A 110.1 . . ?
C79 C78 H78A 110.1 . . ?
C74 C78 H78B 102.8 . . ?
C79* C78 H78B 102.8 . . ?
C80* C78 H78B 102.8 . . ?
C78 C79 H79A 109.5 . . ?
C78 C79 H79B 109.5 . . ?
H79A C79 H79B 109.5 . . ?
C78 C79 H79C 109.5 . . ?
H79A C79 H79C 109.5 . . ?
H79B C79 H79C 109.5 . . ?
C78 C80 H80A 109.5 . . ?
C78 C80 H80B 109.5 . . ?
H80A C80 H80B 109.5 . . ?
C78 C80 H80C 109.5 . . ?
H80A C80 H80C 109.5 . . ?
H80B C80 H80C 109.5 . . ?
C78 C79* H79D 109.5 . . ?
C78 C79* H79E 109.5 . . ?
H79D C79* H79E 109.5 . . ?
C78 C79* H79F 109.5 . . ?
H79D C79* H79F 109.5 . . ?
H79E C79* H79F 109.5 . . ?
C78 C80* H80D 109.5 . . ?
C78 C80* H80E 109.5 . . ?
H80D C80* H80E 109.5 . . ?
C78 C80* H80F 109.5 . . ?
H80D C80* H80F 109.5 . . ?
H80E C80* H80F 109.5 . . ?
C86 C81 N8 120.6(7) . . ?
C86 C81 C82 120.7(7) . . ?
N8 C81 C82 118.5(7) . . ?
C83 C82 C81 117.5(9) . . ?
C83 C82 C87 121.1(8) . . ?
C81 C82 C87 121.4(7) . . ?
C84 C83 C82 121.9(10) . . ?
C84 C83 H83A 119.0 . . ?
C82 C83 H83A 119.0 . . ?
C83 C84 C85 120.6(9) . . ?
C83 C84 H84A 119.7 . . ?
C85 C84 H84A 119.7 . . ?
C86 C85 C84 119.9(9) . . ?
C86 C85 H85A 120.1 . . ?
C84 C85 H85A 120.1 . . ?
C85 C86 C81 119.3(9) . . ?
C85 C86 C90 119.3(9) . . ?
C81 C86 C90 121.4(8) . . ?
C88 C87 C82 114.5(8) . . ?
C88 C87 C89 107.9(8) . . ?
C82 C87 C89 112.3(7) . . ?
C88 C87 H87A 107.3 . . ?
C82 C87 H87A 107.3 . . ?
C89 C87 H87A 107.3 . . ?
C87 C88 H88A 109.5 . . ?
C87 C88 H88B 109.5 . . ?
H88A C88 H88B 109.5 . . ?
C87 C88 H88C 109.5 . . ?
H88A C88 H88C 109.5 . . ?
H88B C88 H88C 109.5 . . ?
C87 C89 H89A 109.5 . . ?
C87 C89 H89B 109.5 . . ?
H89A C89 H89B 109.5 . . ?
C87 C89 H89C 109.5 . . ?
H89A C89 H89C 109.5 . . ?
H89B C89 H89C 109.5 . . ?
C86 C90 C91 116(2) . . ?
C86 C90 C92 112.2(16) . . ?
C91 C90 C92 111.5(11) . . ?
C86 C90 C91* 104(3) . . ?
C86 C90 C92* 116(2) . . ?
C91* C90 C92* 110.7(13) . . ?
C86 C90 H90A 105.3 . . ?
C91 C90 H90A 105.3 . . ?
C92 C90 H90A 105.3 . . ?
C86 C90 H90B 108.8 . . ?
C91* C90 H90B 108.8 . . ?
C92* C90 H90B 108.7 . . ?
C90 C91 H91A 109.5 . . ?
C90 C91 H91B 109.5 . . ?
H91A C91 H91B 109.5 . . ?
C90 C91 H91C 109.5 . . ?
H91A C91 H91C 109.5 . . ?
H91B C91 H91C 109.5 . . ?
C90 C92 H92A 109.5 . . ?
C90 C92 H92B 109.5 . . ?
H92A C92 H92B 109.5 . . ?
C90 C92 H92C 109.5 . . ?
H92A C92 H92C 109.5 . . ?
H92B C92 H92C 109.5 . . ?
C90 C91* H91D 109.5 . . ?
C90 C91* H91E 109.5 . . ?
H91D C91* H91E 109.5 . . ?
C90 C91* H91F 109.5 . . ?
H91D C91* H91F 109.5 . . ?
H91E C91* H91F 109.5 . . ?
C90 C92* H92D 109.5 . . ?
C90 C92* H92E 109.5 . . ?
H92D C92* H92E 109.5 . . ?
C90 C92* H92F 109.5 . . ?
H92D C92* H92F 109.5 . . ?
H92E C92* H92F 109.5 . . ?

loop_
_geom_bond_atom_site_label_1
_geom_bond_atom_site_label_2
_geom_bond_distance
_geom_bond_site_symmetry_2
_geom_bond_publ_flag
Li1 N5* 1.99(3) . ?
Li1 N2 2.022(16) . ?
Li1 N3 2.054(16) . ?
Li1 N1 2.078(17) . ?
Li1 N5 2.19(4) . ?
Li1 C1 2.720(16) . ?
Li1 C2 2.732(17) . ?
Li2 N8 1.999(14) . ?
Li2 N4 2.072(14) 2_664 ?
Li2 N7 2.086(14) . ?
Li2 N6 2.109(14) . ?
Li2 C58 2.713(15) . ?
Li2 C57 2.752(15) . ?
N1 C1 1.329(10) . ?
N1 C13 1.413(11) . ?
N2 C2 1.344(10) . ?
N2 C25 1.445(11) . ?
N3 C37 1.335(10) . ?
N3 C41 1.341(10) . ?
N4 C42 1.337(11) . ?
N4 C46 1.347(10) . ?
N5 C47 1.331(11) . ?
N5 C51 1.331(11) . ?
N5* C51* 1.329(11) . ?
N5* C47* 1.331(11) . ?
N6 C56 1.321(11) . ?
N6 C52 1.341(11) . ?
N7 C57 1.315(10) . ?
N7 C69 1.425(10) . ?
N8 C58 1.315(9) . ?
N8 C81 1.414(10) . ?
C1 C2 1.445(12) . ?
C1 C11 1.499(11) . ?
C2 C3 1.463(11) . ?
C3 C4 1.385(11) . ?
C3 C12 1.432(12) . ?
C4 C5 1.401(12) . ?
C4 H4A 0.9500 . ?
C5 C6 1.368(13) . ?
C5 H5A 0.9500 . ?
C6 C7 1.412(12) . ?
C6 H6A 0.9500 . ?
C7 C12 1.388(11) . ?
C7 C8 1.446(12) . ?
C8 C9 1.349(13) . ?
C8 H8A 0.9500 . ?
C9 C10 1.403(12) . ?
C9 H9A 0.9500 . ?
C10 C11 1.359(13) . ?
C10 H10A 0.9500 . ?
C11 C12 1.418(11) . ?
C13 C14 1.392(13) . ?
C13 C18 1.413(11) . ?
C14 C15 1.415(13) . ?
C14 C19 1.509(11) . ?
C15 C16 1.395(13) . ?
C15 H15A 0.9500 . ?
C16 C17 1.383(17) . ?
C16 H16A 0.9500 . ?
C17 C18 1.386(14) . ?
C17 H17A 0.9500 . ?
C18 C22 1.534(14) . ?
C19 C21 1.527(11) . ?
C19 C20 1.527(12) . ?
C19 H19A 1.0000 . ?
C20 H20A 0.9800 . ?
C20 H20B 0.9800 . ?
C20 H20C 0.9800 . ?
C21 H21A 0.9800 . ?
C21 H21B 0.9800 . ?
C21 H21C 0.9800 . ?
C22 C24 1.525(9) . ?
C22 C23* 1.531(9) . ?
C22 C24* 1.535(9) . ?
C22 C23 1.537(9) . ?
C22 H22A 1.0000 . ?
C22 H22B 1.0000 . ?
C23 H23A 0.9800 . ?
C23 H23B 0.9800 . ?
C23 H23C 0.9800 . ?
C24 H24A 0.9800 . ?
C24 H24B 0.9800 . ?
C24 H24C 0.9800 . ?
C23* H23D 0.9800 . ?
C23* H23E 0.9800 . ?
C23* H23F 0.9800 . ?
C24* H24D 0.9800 . ?
C24* H24E 0.9800 . ?
C24* H24F 0.9800 . ?
C25 C30 1.399(14) . ?
C25 C26 1.432(13) . ?
C26 C27 1.403(15) . ?
C26 C31 1.509(16) . ?
C27 C28 1.379(17) . ?
C27 H27A 0.9500 . ?
C28 C29 1.383(17) . ?
C28 H28A 0.9500 . ?
C29 C30 1.392(14) . ?
C29 H29A 0.9500 . ?
C30 C34 1.523(14) . ?
C31 C33 1.530(15) . ?
C31 C32 1.563(16) . ?
C31 H31A 1.0000 . ?
C32 H32A 0.9800 . ?
C32 H32B 0.9800 . ?
C32 H32C 0.9800 . ?
C33 H33A 0.9800 . ?
C33 H33B 0.9800 . ?
C33 H33C 0.9800 . ?
C34 C36 1.522(14) . ?
C34 C35 1.533(14) . ?
C34 H34A 1.0000 . ?
C35 H35A 0.9800 . ?
C35 H35B 0.9800 . ?
C35 H35C 0.9800 . ?
C36 H36A 0.9800 . ?
C36 H36B 0.9800 . ?
C36 H36C 0.9800 . ?
C37 C38 1.390(11) . ?
C37 H37A 0.9500 . ?
C38 C39 1.392(11) . ?
C38 H38A 0.9500 . ?
C39 C40 1.400(10) . ?
C39 C44 1.484(10) . ?
C40 C41 1.385(11) . ?
C40 H40A 0.9500 . ?
C41 H41A 0.9500 . ?
C42 C43 1.376(11) . ?
C42 H42A 0.9500 . ?
C43 C44 1.386(11) . ?
C43 H43A 0.9500 . ?
C44 C45 1.372(11) . ?
C45 C46 1.392(11) . ?
C45 H45A 0.9500 . ?
C46 H46A 0.9500 . ?
C47 C48 1.391(9) . ?
C47 H47A 0.9500 . ?
C48 C49 1.394(9) . ?
C48 H48A 0.9500 . ?
C49 C50 1.390(9) . ?
C49 C54 1.520(12) . ?
C50 C51 1.390(9) . ?
C50 H50A 0.9500 . ?
C51 H51A 0.9500 . ?
C47* C48* 1.390(9) . ?
C47* H47B 0.9500 . ?
C48* C49* 1.394(8) . ?
C48* H48B 0.9500 . ?
C49* C50* 1.389(9) . ?
C49* C54 1.519(12) . ?
C50* C51* 1.388(9) . ?
C50* H50B 0.9500 . ?
C51* H51B 0.9500 . ?
C52 C53 1.380(11) . ?
C52 H52A 0.9500 . ?
C53 C54 1.367(12) . ?
C53 H53A 0.9500 . ?
C54 C55 1.361(12) . ?
C55 C56 1.379(11) . ?
C55 H55A 0.9500 . ?
C56 H56A 0.9500 . ?
C57 C58 1.453(10) . ?
C57 C67 1.478(11) . ?
C58 C59 1.466(11) . ?
C59 C60 1.375(12) . ?
C59 C68 1.423(11) . ?
C60 C61 1.415(12) . ?
C60 H60A 0.9500 . ?
C61 C62 1.339(14) . ?
C61 H61A 0.9500 . ?
C62 C63 1.399(15) . ?
C62 H62A 0.9500 . ?
C63 C68 1.378(13) . ?
C63 C64 1.414(15) . ?
C64 C65 1.349(17) . ?
C64 H64A 0.9500 . ?
C65 C66 1.431(15) . ?
C65 H65A 0.9500 . ?
C66 C67 1.374(12) . ?
C66 H66A 0.9500 . ?
C67 C68 1.417(12) . ?
C69 C70 1.368(12) . ?
C69 C74 1.427(12) . ?
C70 C71 1.378(13) . ?
C70 C75 1.534(13) . ?
C71 C72 1.363(17) . ?
C71 H71A 0.9500 . ?
C72 C73 1.370(18) . ?
C72 H72A 0.9500 . ?
C73 C74 1.418(14) . ?
C73 H73A 0.9500 . ?
C74 C78 1.512(13) . ?
C75 C77 1.522(14) . ?
C75 C76 1.537(14) . ?
C75 H75A 1.0000 . ?
C76 H76A 0.9800 . ?
C76 H76B 0.9800 . ?
C76 H76C 0.9800 . ?
C77 H77A 0.9800 . ?
C77 H77B 0.9800 . ?
C77 H77C 0.9800 . ?
C78 C80 1.532(9) . ?
C78 C79 1.533(9) . ?
C78 C79* 1.536(9) . ?
C78 C80* 1.541(9) . ?
C78 H78A 1.0000 . ?
C78 H78B 1.0000 . ?
C79 H79A 0.9800 . ?
C79 H79B 0.9800 . ?
C79 H79C 0.9800 . ?
C80 H80A 0.9800 . ?
C80 H80B 0.9800 . ?
C80 H80C 0.9800 . ?
C79* H79D 0.9800 . ?
C79* H79E 0.9800 . ?
C79* H79F 0.9800 . ?
C80* H80D 0.9800 . ?
C80* H80E 0.9800 . ?
C80* H80F 0.9800 . ?
C81 C86 1.403(11) . ?
C81 C82 1.436(11) . ?
C82 C83 1.388(12) . ?
C82 C87 1.517(12) . ?
C83 C84 1.371(16) . ?
C83 H83A 0.9500 . ?
C84 C85 1.402(15) . ?
C84 H84A 0.9500 . ?
C85 C86 1.393(13) . ?
C85 H85A 0.9500 . ?
C86 C90 1.513(13) . ?
C87 C88 1.507(12) . ?
C87 C89 1.540(13) . ?
C87 H87A 1.0000 . ?
C88 H88A 0.9800 . ?
C88 H88B 0.9800 . ?
C88 H88C 0.9800 . ?
C89 H89A 0.9800 . ?
C89 H89B 0.9800 . ?
C89 H89C 0.9800 . ?
C90 C91 1.530(9) . ?
C90 C92 1.534(9) . ?
C90 C91* 1.534(9) . ?
C90 C92* 1.535(9) . ?
C90 H90A 1.0000 . ?
C90 H90B 1.0000 . ?
C91 H91A 0.9800 . ?
C91 H91B 0.9800 . ?
C91 H91C 0.9800 . ?
C92 H92A 0.9800 . ?
C92 H92B 0.9800 . ?
C92 H92C 0.9800 . ?
C91* H91D 0.9800 . ?
C91* H91E 0.9800 . ?
C91* H91F 0.9800 . ?
C92* H92D 0.9800 . ?
C92* H92E 0.9800 . ?
C92* H92F 0.9800 . ?
